data_7011848
loop_
_publ_author_name
'Jensen, Paul'
'Batten, Stuart R.'
'Moubaraki, Boujemaa'
'Murray, Keith S.'

_publ_section_title
;
 Syntheses, crystal structures, and magnetic properties of first row
 transition metal coordination polymers containing dicyanamide and
 4,4???-bipyridineElectronic supplementary information (ESI) available:
 atom numbering diagrams for compounds 1 (123 K and 294 K) and 7???11.
 See http://www.rsc.org/suppdata/dt/b2/b205007b/
;
_journal_issue 19
_journal_name_full 'Journal of the Chemical Society, Dalton Transactions'
_journal_page_first 3712
_journal_paper_doi 10.1039/b205007b
_journal_year 2002
_chemical_formula_moiety Co(dca)2(4,4'-bipy)
_chemical_formula_sum 'C14 H8 Co N8'
_chemical_formula_weight 347.21
_chemical_name_systematic
; 
? 
;
_space_group_IT_number 7
_symmetry_cell_setting monoclinic
_symmetry_space_group_name_Hall 'P -2yac'
_symmetry_space_group_name_H-M 'P 1 n 1'
_atom_sites_solution_hydrogens geom
_atom_sites_solution_primary direct
_atom_sites_solution_secondary difmap
_audit_creation_method SHELXL-97
_cell_angle_alpha 90.00
_cell_angle_beta 90.068(3)
_cell_angle_gamma 90.00
_cell_formula_units_Z 4
_cell_length_a 8.5824(3)
_cell_length_b 16.7687(7)
_cell_length_c 11.4092(4)
_cell_measurement_reflns_used 11937
_cell_measurement_temperature 123(2)
_cell_measurement_theta_max 30.03
_cell_measurement_theta_min 1.78
_cell_volume 1641.96(11)
_computing_cell_refinement 'DENZO-SMN (Otwinowski & Minor, 1997)'
_computing_data_collection 'COLLECT (Hooft, 1998)'
_computing_data_reduction 'DENZO-SMN (Otwinowski & Minor, 1997)'
_computing_molecular_graphics 'ORTEP-III (Burnett and Johnson, 1996)'
_computing_publication_material 'SHELXL-97 (Sheldrick, 1997)'
_computing_structure_refinement 'SHELXL-97 (Sheldrick, 1997)'
_computing_structure_solution 'SHELXS-97 (Sheldrick, 1997)'
_diffrn_ambient_temperature 123(2)
_diffrn_measured_fraction_theta_full 0.979
_diffrn_measured_fraction_theta_max 0.952
_diffrn_measurement_device_type 'Nonius KappaCCD'
_diffrn_measurement_method Phi-scans
_diffrn_radiation_monochromator graphite
_diffrn_radiation_source 'fine-focus sealed tube'
_diffrn_radiation_type MoK\a
_diffrn_radiation_wavelength 0.71073
_diffrn_reflns_av_R_equivalents 0.0540
_diffrn_reflns_av_sigmaI/netI 0.1410
_diffrn_reflns_limit_h_max 10
_diffrn_reflns_limit_h_min -12
_diffrn_reflns_limit_k_max 23
_diffrn_reflns_limit_k_min -18
_diffrn_reflns_limit_l_max 14
_diffrn_reflns_limit_l_min -14
_diffrn_reflns_number 11937
_diffrn_reflns_theta_full 27.50
_diffrn_reflns_theta_max 30.03
_diffrn_reflns_theta_min 1.78
_exptl_absorpt_coefficient_mu 1.056
_exptl_absorpt_correction_T_max 0.950
_exptl_absorpt_correction_T_min 0.903
_exptl_absorpt_correction_type numerical
_exptl_crystal_colour Pink
_exptl_crystal_density_diffrn 1.405
_exptl_crystal_density_method 'not measured'
_exptl_crystal_description Acicular
_exptl_crystal_F_000 700
_exptl_crystal_size_max 0.17
_exptl_crystal_size_mid 0.08
_exptl_crystal_size_min 0.05
_refine_diff_density_max 0.467
_refine_diff_density_min -0.605
_refine_diff_density_rms 0.101
_refine_ls_abs_structure_details 'Flack H D (1983), Acta Cryst. A39, 876-881'
_refine_ls_abs_structure_Flack 0.00
_refine_ls_extinction_method none
_refine_ls_goodness_of_fit_ref 0.982
_refine_ls_hydrogen_treatment mixed
_refine_ls_matrix_type full
_refine_ls_number_parameters 404
_refine_ls_number_reflns 7735
_refine_ls_number_restraints 0
_refine_ls_restrained_S_all 0.982
_refine_ls_R_factor_all 0.1218
_refine_ls_R_factor_gt 0.0606
_refine_ls_shift/su_max 0.002
_refine_ls_shift/su_mean 0.000
_refine_ls_structure_factor_coef Fsqd
_refine_ls_weighting_details 'calc w=1/[\s^2^(Fo^2^)+(0.0000P)^2^+0.0000P] where P=(Fo^2^+2Fc^2^)/3'
_refine_ls_weighting_scheme calc
_refine_ls_wR_factor_gt 0.0824
_refine_ls_wR_factor_ref 0.0967
_reflns_number_gt 4881
_reflns_number_total 7735
_reflns_threshold_expression >2sigma(I)
_cod_data_source_file b205007b.txt
_cod_data_source_block 2
_cod_depositor_comments
;
The following automatic conversions were performed:
'_symmetry_cell_setting' value 'Monoclinic' changed to 'monoclinic'
according to '/home/saulius/struct/CIF-dictionaries/cif_core.dic'
dictionary named 'cif_core.dic' version 2.4.1 from 2010-06-29.

Automatic conversion script
Id: cif_fix_enum 1527 2010-12-29 10:47:43Z saulius 
;
_cod_original_sg_symbol_H-M Pn
_cod_database_code 7011848

loop_
_symmetry_equiv_pos_as_xyz
'x, y, z'
'x+1/2, -y, z+1/2'

loop_
_atom_site_label
_atom_site_type_symbol
_atom_site_fract_x
_atom_site_fract_y
_atom_site_fract_z
_atom_site_U_iso_or_equiv
_atom_site_adp_type
_atom_site_occupancy
_atom_site_symmetry_multiplicity
_atom_site_calc_flag
_atom_site_refinement_flags
_atom_site_disorder_assembly
_atom_site_disorder_group
Co1 Co 0.5000 0.11247(6) 0.5000 0.0153(3) Uani 1 1 d . . .
Co2 Co 0.66793(10) 0.61055(6) 0.49933(17) 0.0152(3) Uani 1 1 d . . .
N1 N 0.5545(8) 0.2357(4) 0.4913(7) 0.0237(17) Uani 1 1 d . . .
N2 N 0.7256(11) 0.3473(5) 0.4424(10) 0.079(4) Uani 1 1 d . . .
N3 N 0.6973(8) 0.4858(4) 0.4946(7) 0.0223(18) Uani 1 1 d . . .
N4 N 0.4672(8) -0.0104(4) 0.5004(8) 0.0244(18) Uani 1 1 d . . .
N5 N 0.4535(9) -0.1536(5) 0.4504(8) 0.051(3) Uani 1 1 d . . .
N6 N 0.6289(8) -0.2652(4) 0.4944(7) 0.0241(17) Uani 1 1 d . . .
N7 N 0.2582(7) 0.1299(4) 0.5024(8) 0.0215(17) Uani 1 1 d . . .
N8 N -0.0001(9) 0.1275(7) 0.5934(6) 0.087(4) Uani 1 1 d . . .
N9 N -0.2549(9) 0.0980(4) 0.5112(8) 0.027(2) Uani 1 1 d . . .
N10 N 0.4241(9) 0.5962(4) 0.5024(9) 0.0280(19) Uani 1 1 d . . .
N11 N 0.1783(9) 0.6647(4) 0.5517(7) 0.052(2) Uani 1 1 d . . .
N12 N -0.0889(8) 0.6324(4) 0.5021(8) 0.0259(18) Uani 1 1 d . . .
N13 N 0.4976(10) 0.1110(5) 0.3132(7) 0.021(2) Uani 1 1 d . . .
N14 N 0.4961(10) 0.1149(5) -0.3103(7) 0.020(2) Uani 1 1 d . . .
N15 N 0.6647(10) 0.6116(4) 0.3107(6) 0.017(2) Uani 1 1 d . . .
N16 N 0.6660(10) 0.6112(5) -0.3120(7) 0.023(2) Uani 1 1 d . . .
C1 C 0.6293(11) 0.2907(5) 0.4726(7) 0.032(3) Uani 1 1 d . . .
C2 C 0.7027(11) 0.4189(5) 0.4707(7) 0.029(2) Uani 1 1 d . . .
C3 C 0.4691(10) -0.0768(5) 0.4804(8) 0.028(2) Uani 1 1 d . . .
C4 C 0.5550(10) -0.2095(5) 0.4762(7) 0.025(2) Uani 1 1 d . . .
C5 C 0.1345(9) 0.1303(6) 0.5401(7) 0.0314(16) Uani 1 1 d . . .
C6 C -0.1309(11) 0.1127(5) 0.5438(8) 0.0314(16) Uani 1 1 d . . .
C7 C 0.3048(13) 0.6254(5) 0.5236(9) 0.032(3) Uani 1 1 d . . .
C8 C 0.0392(11) 0.6429(5) 0.5240(7) 0.027(2) Uani 1 1 d . . .
C9 C 0.6142(9) 0.1410(5) 0.2490(7) 0.0234(18) Uani 1 1 d . . .
H9 H 0.7024 0.1616 0.2893 0.028 Uiso 1 1 calc R . .
C10 C 0.6146(9) 0.1441(5) 0.1282(6) 0.0239(19) Uani 1 1 d . . .
H10 H 0.7024 0.1649 0.0878 0.029 Uiso 1 1 calc R . .
C11 C 0.4855(14) 0.1166(7) 0.0650(9) 0.024(3) Uani 1 1 d . . .
C12 C 0.4844(13) 0.1158(6) -0.0666(8) 0.020(3) Uani 1 1 d . . .
C13 C 0.5835(10) 0.1669(5) -0.1275(7) 0.0238(15) Uani 1 1 d . . .
H13 H 0.6493 0.2030 -0.0867 0.029 Uiso 1 1 calc R . .
C14 C 0.5841(9) 0.1638(5) -0.2481(7) 0.0238(15) Uani 1 1 d . . .
H14 H 0.6518 0.1989 -0.2890 0.029 Uiso 1 1 calc R . .
C15 C 0.3955(10) 0.0674(4) -0.2501(7) 0.021(2) Uani 1 1 d . . .
H15 H 0.3280 0.0330 -0.2926 0.025 Uiso 1 1 calc R . .
C16 C 0.3885(11) 0.0677(5) -0.1292(7) 0.027(2) Uani 1 1 d . . .
H16 H 0.3164 0.0341 -0.0899 0.033 Uiso 1 1 calc R . .
C17 C 0.3645(10) 0.0838(5) 0.1326(7) 0.026(2) Uani 1 1 d . . .
H17 H 0.2762 0.0609 0.0951 0.031 Uiso 1 1 calc R . .
C18 C 0.3740(10) 0.0848(5) 0.2524(7) 0.024(2) Uani 1 1 d . . .
H18 H 0.2871 0.0656 0.2954 0.029 Uiso 1 1 calc R . .
C19 C 0.7510(10) 0.6628(5) 0.2495(8) 0.026(2) Uani 1 1 d . . .
H19 H 0.8147 0.6996 0.2907 0.032 Uiso 1 1 calc R . .
C20 C 0.7516(11) 0.6643(6) 0.1271(7) 0.026(2) Uani 1 1 d . . .
H20 H 0.8168 0.7008 0.0865 0.031 Uiso 1 1 calc R . .
C21 C 0.6554(12) 0.6118(6) 0.0647(9) 0.020(3) Uani 1 1 d . . .
C22 C 0.6569(13) 0.6142(6) -0.0663(9) 0.020(3) Uani 1 1 d . . .
C23 C 0.7225(11) 0.6745(6) -0.1324(7) 0.025(2) Uani 1 1 d . . .
H23 H 0.7663 0.7195 -0.0940 0.031 Uiso 1 1 calc R . .
C24 C 0.7256(10) 0.6705(5) -0.2505(8) 0.025(2) Uani 1 1 d . . .
H24 H 0.7735 0.7131 -0.2920 0.030 Uiso 1 1 calc R . .
C25 C 0.5977(10) 0.5511(4) -0.2500(7) 0.024(2) Uani 1 1 d . . .
H25 H 0.5513 0.5080 -0.2912 0.029 Uiso 1 1 calc R . .
C26 C 0.5940(10) 0.5512(5) -0.1307(7) 0.023(2) Uani 1 1 d . . .
H26 H 0.5478 0.5075 -0.0906 0.028 Uiso 1 1 calc R . .
C27 C 0.5614(10) 0.5619(5) 0.1303(7) 0.023(2) Uani 1 1 d . . .
H27 H 0.4910 0.5266 0.0924 0.028 Uiso 1 1 calc R . .
C28 C 0.5705(10) 0.5636(4) 0.2511(7) 0.022(2) Uani 1 1 d . . .
H28 H 0.5054 0.5284 0.2941 0.026 Uiso 1 1 calc R . .

loop_
_atom_site_aniso_label
_atom_site_aniso_U_11
_atom_site_aniso_U_22
_atom_site_aniso_U_33
_atom_site_aniso_U_23
_atom_site_aniso_U_13
_atom_site_aniso_U_12
Co1 0.0149(7) 0.0159(7) 0.0152(6) -0.0003(7) 0.0011(7) 0.0011(4)
Co2 0.0157(7) 0.0157(7) 0.0144(6) 0.0007(7) 0.0021(7) 0.0006(4)
N1 0.035(5) 0.013(4) 0.023(3) 0.000(4) 0.002(4) 0.002(3)
N2 0.094(8) 0.016(5) 0.127(9) -0.006(6) 0.064(6) -0.010(5)
N3 0.027(5) 0.018(4) 0.021(3) -0.003(4) -0.005(4) -0.007(3)
N4 0.022(5) 0.025(4) 0.026(3) -0.007(5) 0.003(4) -0.002(3)
N5 0.020(4) 0.025(5) 0.109(7) -0.018(5) -0.035(4) 0.011(4)
N6 0.019(4) 0.028(4) 0.025(3) -0.003(4) -0.005(4) 0.006(3)
N7 0.009(4) 0.026(4) 0.030(4) 0.003(5) -0.009(4) -0.004(4)
N8 0.018(4) 0.206(11) 0.037(4) -0.044(6) 0.005(4) -0.011(6)
N9 0.020(5) 0.035(5) 0.025(4) -0.001(4) -0.003(4) 0.011(4)
N10 0.019(5) 0.036(5) 0.029(4) -0.008(5) 0.001(5) 0.003(3)
N11 0.017(4) 0.036(4) 0.104(7) -0.038(4) -0.010(4) 0.006(4)
N12 0.025(5) 0.029(4) 0.024(4) 0.007(5) -0.002(5) -0.003(4)
N13 0.021(5) 0.019(5) 0.022(5) 0.002(4) 0.005(5) -0.004(3)
N14 0.023(5) 0.013(4) 0.025(5) 0.008(4) 0.003(5) -0.001(3)
N15 0.018(5) 0.022(5) 0.011(4) 0.002(4) 0.003(4) -0.003(3)
N16 0.022(6) 0.024(5) 0.024(5) -0.006(4) -0.002(5) 0.000(3)
C1 0.034(6) 0.021(5) 0.042(6) -0.002(4) 0.024(5) 0.006(4)
C2 0.029(6) 0.015(5) 0.042(6) -0.003(4) 0.017(4) -0.015(4)
C3 0.018(5) 0.025(5) 0.040(6) -0.006(5) -0.002(4) -0.004(4)
C4 0.027(5) 0.016(4) 0.031(6) -0.005(4) -0.004(4) 0.001(4)
C5 0.006(3) 0.061(4) 0.026(3) -0.010(3) -0.005(2) -0.002(3)
C6 0.006(3) 0.061(4) 0.026(3) -0.010(3) -0.005(2) -0.002(3)
C7 0.033(5) 0.024(5) 0.038(7) -0.004(4) -0.016(4) -0.021(4)
C8 0.040(6) 0.018(4) 0.025(6) -0.009(3) -0.001(3) -0.007(4)
C9 0.014(4) 0.040(5) 0.016(3) 0.002(3) -0.005(3) -0.011(3)
C10 0.012(4) 0.039(5) 0.020(4) 0.004(3) 0.000(3) -0.009(3)
C11 0.024(6) 0.030(7) 0.018(6) 0.005(5) -0.001(4) 0.005(5)
C12 0.022(6) 0.023(6) 0.017(6) -0.004(4) 0.005(4) -0.013(4)
C13 0.024(4) 0.023(3) 0.024(3) 0.004(2) 0.006(2) -0.008(3)
C14 0.024(4) 0.023(3) 0.024(3) 0.004(2) 0.006(2) -0.008(3)
C15 0.023(5) 0.016(4) 0.024(4) 0.002(3) -0.002(3) -0.013(4)
C16 0.034(6) 0.028(5) 0.020(5) 0.008(3) -0.002(4) -0.013(4)
C17 0.015(4) 0.042(6) 0.021(4) 0.001(4) -0.006(3) -0.014(4)
C18 0.025(5) 0.029(5) 0.018(4) -0.005(3) 0.007(3) 0.003(4)
C19 0.031(6) 0.024(5) 0.025(5) 0.001(4) -0.001(4) -0.019(4)
C20 0.031(5) 0.037(6) 0.010(4) -0.008(4) 0.001(3) -0.012(4)
C21 0.017(6) 0.025(6) 0.018(6) -0.009(4) -0.008(4) -0.001(4)
C22 0.022(6) 0.020(6) 0.018(6) -0.002(4) -0.004(4) -0.002(4)
C23 0.031(5) 0.023(5) 0.022(5) 0.000(3) -0.002(4) -0.008(4)
C24 0.028(5) 0.023(5) 0.023(5) 0.005(4) 0.000(4) -0.009(4)
C25 0.030(5) 0.011(4) 0.032(5) 0.007(3) 0.003(4) 0.000(3)
C26 0.025(5) 0.025(5) 0.019(4) 0.011(3) 0.005(3) -0.004(4)
C27 0.015(4) 0.028(5) 0.027(5) 0.005(3) -0.002(3) -0.006(4)
C28 0.027(5) 0.024(5) 0.014(4) 0.004(3) 0.008(3) -0.008(4)

loop_
_atom_type_symbol
_atom_type_description
_atom_type_scat_dispersion_real
_atom_type_scat_dispersion_imag
_atom_type_scat_source
Co Co 0.3494 0.9721 'International Tables Vol C Tables 4.2.6.8 and 6.1.1.4'
N N 0.0061 0.0033 'International Tables Vol C Tables 4.2.6.8 and 6.1.1.4'
C C 0.0033 0.0016 'International Tables Vol C Tables 4.2.6.8 and 6.1.1.4'
H H 0.0000 0.0000 'International Tables Vol C Tables 4.2.6.8 and 6.1.1.4'

loop_
_geom_angle_atom_site_label_1
_geom_angle_atom_site_label_2
_geom_angle_atom_site_label_3
_geom_angle
_geom_angle_site_symmetry_1
_geom_angle_site_symmetry_3
_geom_angle_publ_flag
N4 Co1 N7 90.2(3) . . ?
N4 Co1 N9 91.2(3) . 1_655 ?
N7 Co1 N9 175.6(4) . 1_655 ?
N4 Co1 N1 174.4(3) . . ?
N7 Co1 N1 94.8(3) . . ?
N9 Co1 N1 84.0(2) 1_655 . ?
N4 Co1 N13 89.4(3) . . ?
N7 Co1 N13 90.4(4) . . ?
N9 Co1 N13 93.9(3) 1_655 . ?
N1 Co1 N13 88.1(3) . . ?
N4 Co1 N14 90.8(3) . 1_556 ?
N7 Co1 N14 88.1(3) . 1_556 ?
N9 Co1 N14 87.6(3) 1_655 1_556 ?
N1 Co1 N14 91.8(3) . 1_556 ?
N13 Co1 N14 178.5(3) . 1_556 ?
N10 Co2 N3 90.3(3) . . ?
N10 Co2 N6 87.5(2) . 1_565 ?
N3 Co2 N6 176.3(3) . 1_565 ?
N10 Co2 N12 176.2(3) . 1_655 ?
N3 Co2 N12 93.1(3) . 1_655 ?
N6 Co2 N12 89.2(3) 1_565 1_655 ?
N10 Co2 N15 90.3(4) . . ?
N3 Co2 N15 89.1(3) . . ?
N6 Co2 N15 87.9(3) 1_565 . ?
N12 Co2 N15 91.4(3) 1_655 . ?
N10 Co2 N16 88.6(3) . 1_556 ?
N3 Co2 N16 91.8(3) . 1_556 ?
N6 Co2 N16 91.2(3) 1_565 1_556 ?
N12 Co2 N16 89.6(3) 1_655 1_556 ?
N15 Co2 N16 178.6(3) . 1_556 ?
C1 N1 Co1 156.6(7) . . ?
C2 N2 C1 121.7(9) . . ?
C2 N3 Co2 167.0(8) . . ?
C3 N4 Co1 165.4(8) . . ?
C4 N5 C3 124.2(8) . . ?
C4 N6 Co2 153.6(7) . 1_545 ?
C5 N7 Co1 157.4(8) . . ?
C6 N8 C5 125.2(8) . . ?
C6 N9 Co1 155.4(8) . 1_455 ?
C7 N10 Co2 146.2(7) . . ?
C8 N11 C7 124.4(8) . . ?
C8 N12 Co2 168.2(8) . 1_455 ?
C9 N13 C18 115.5(8) . . ?
C9 N13 Co1 122.4(6) . . ?
C18 N13 Co1 121.9(6) . . ?
C14 N14 C15 117.0(8) . . ?
C14 N14 Co1 122.6(6) . 1_554 ?
C15 N14 Co1 120.3(6) . 1_554 ?
C28 N15 C19 117.4(8) . . ?
C28 N15 Co2 121.0(6) . . ?
C19 N15 Co2 121.6(6) . . ?
C24 N16 C25 116.5(8) . . ?
C24 N16 Co2 122.1(6) . 1_554 ?
C25 N16 Co2 121.3(6) . 1_554 ?
N1 C1 N2 172.4(10) . . ?
N3 C2 N2 173.1(10) . . ?
N4 C3 N5 172.7(10) . . ?
N6 C4 N5 171.1(10) . . ?
N7 C5 N8 173.8(10) . . ?
N9 C6 N8 172.5(11) . . ?
N10 C7 N11 174.1(10) . . ?
N12 C8 N11 172.2(10) . . ?
N13 C9 C10 124.3(8) . . ?
C9 C10 C11 120.0(8) . . ?
C10 C11 C17 115.6(8) . . ?
C10 C11 C12 121.5(10) . . ?
C17 C11 C12 122.7(10) . . ?
C16 C12 C13 118.2(9) . . ?
C16 C12 C11 122.4(10) . . ?
C13 C12 C11 119.3(10) . . ?
C14 C13 C12 118.6(8) . . ?
N14 C14 C13 123.9(8) . . ?
N14 C15 C16 122.1(8) . . ?
C12 C16 C15 120.1(8) . . ?
C18 C17 C11 119.9(9) . . ?
N13 C18 C17 124.6(9) . . ?
N15 C19 C20 122.6(9) . . ?
C19 C20 C21 119.6(9) . . ?
C27 C21 C20 116.7(9) . . ?
C27 C21 C22 124.2(10) . . ?
C20 C21 C22 119.1(10) . . ?
C23 C22 C26 115.1(9) . . ?
C23 C22 C21 124.6(10) . . ?
C26 C22 C21 120.2(10) . . ?
C24 C23 C22 121.1(9) . . ?
N16 C24 C23 124.1(9) . . ?
C26 C25 N16 121.9(8) . . ?
C25 C26 C22 121.1(8) . . ?
C28 C27 C21 119.7(8) . . ?
N15 C28 C27 123.9(8) . . ?

loop_
_geom_bond_atom_site_label_1
_geom_bond_atom_site_label_2
_geom_bond_distance
_geom_bond_site_symmetry_2
_geom_bond_publ_flag
Co1 N4 2.080(7) . ?
Co1 N7 2.096(6) . ?
Co1 N9 2.121(8) 1_655 ?
Co1 N1 2.122(6) . ?
Co1 N13 2.131(8) . ?
Co1 N14 2.164(8) 1_556 ?
Co2 N10 2.107(8) . ?
Co2 N3 2.108(6) . ?
Co2 N6 2.111(6) 1_565 ?
Co2 N12 2.119(7) 1_655 ?
Co2 N15 2.152(8) . ?
Co2 N16 2.152(8) 1_556 ?
N1 C1 1.144(9) . ?
N2 C2 1.260(10) . ?
N2 C1 1.304(10) . ?
N3 C2 1.155(9) . ?
N4 C3 1.136(10) . ?
N5 C4 1.313(9) . ?
N5 C3 1.340(10) . ?
N6 C4 1.148(9) . ?
N6 Co2 2.111(6) 1_545 ?
N7 C5 1.146(10) . ?
N8 C6 1.280(11) . ?
N8 C5 1.308(11) . ?
N9 C6 1.154(11) . ?
N9 Co1 2.121(8) 1_455 ?
N10 C7 1.161(12) . ?
N11 C8 1.288(10) . ?
N11 C7 1.310(12) . ?
N12 C8 1.141(10) . ?
N12 Co2 2.119(7) 1_455 ?
N13 C9 1.339(10) . ?
N13 C18 1.341(12) . ?
N14 C14 1.321(11) . ?
N14 C15 1.361(10) . ?
N14 Co1 2.165(8) 1_554 ?
N15 C28 1.328(11) . ?
N15 C19 1.332(10) . ?
N16 C24 1.320(10) . ?
N16 C25 1.364(10) . ?
N16 Co2 2.152(8) 1_554 ?
C9 C10 1.380(9) . ?
C10 C11 1.399(12) . ?
C11 C17 1.406(13) . ?
C11 C12 1.502(11) . ?
C12 C16 1.356(12) . ?
C12 C13 1.394(12) . ?
C13 C14 1.377(10) . ?
C15 C16 1.380(11) . ?
C17 C18 1.369(11) . ?
C19 C20 1.396(11) . ?
C20 C21 1.401(12) . ?
C21 C27 1.383(12) . ?
C21 C22 1.495(11) . ?
C22 C23 1.381(13) . ?
C22 C26 1.395(12) . ?
C23 C24 1.350(11) . ?
C25 C26 1.362(11) . ?
C27 C28 1.381(11) . ?
